data_7218661
loop_
_publ_author_name
'Hsu, Wayne'
'Chen, Kuan-Ting'
'Li, Yu-Sian'
'Cheng, Po-Wen'
'Chen, Tsun-Ren'
'Chen, Jhy-Der'

_publ_section_title
;
 Crystal-to-crystal transformations and photoluminescence changes in the
 Cu(i) coordination networks based on a formamidinate ligand
;
_journal_issue 46
_journal_name_full CrystEngComm
_journal_page_first 10640
_journal_paper_doi 10.1039/C4CE01791A
_journal_volume 16
_journal_year 2014
_chemical_formula_sum 'C52 H52 Cu4 N16 O2'
_chemical_formula_weight 1187.26
_chemical_name_systematic
; 
 ? 
;
_space_group_IT_number 15
_symmetry_cell_setting monoclinic
_symmetry_space_group_name_Hall '-C 2yc'
_symmetry_space_group_name_H-M 'C 1 2/c 1'
_atom_sites_solution_hydrogens geom
_atom_sites_solution_primary direct
_atom_sites_solution_secondary difmap
_audit_creation_method SHELXL-97
_cell_angle_alpha 90.00
_cell_angle_beta 99.4950(10)
_cell_angle_gamma 90.00
_cell_formula_units_Z 8
_cell_length_a 21.0123(5)
_cell_length_b 21.4061(5)
_cell_length_c 22.6642(5)
_cell_measurement_reflns_used 9953
_cell_measurement_temperature 296(2)
_cell_measurement_theta_max 28.23
_cell_measurement_theta_min 2.63
_cell_volume 10054.5(4)
_computing_cell_refinement 'Bruker SAINT'
_computing_data_collection 'Bruker APEX2'
_computing_data_reduction 'Bruker SAINT'
_computing_molecular_graphics 'Bruker SHELXTL'
_computing_publication_material 'Bruker SHELXTL'
_computing_structure_refinement 'SHELXL-97 (Sheldrick, 1997)'
_computing_structure_solution 'SHELXS-97 (Sheldrick, 1990)'
_diffrn_ambient_temperature 296(2)
_diffrn_measured_fraction_theta_full 1.000
_diffrn_measured_fraction_theta_max 1.000
_diffrn_measurement_device_type 'Bruker APEX-II CCD'
_diffrn_measurement_method '\f and \w scans'
_diffrn_radiation_monochromator graphite
_diffrn_radiation_source 'fine-focus sealed tube'
_diffrn_radiation_type MoK\a
_diffrn_radiation_wavelength 0.71073
_diffrn_reflns_av_R_equivalents 0.0520
_diffrn_reflns_av_sigmaI/netI 0.0651
_diffrn_reflns_limit_h_max 24
_diffrn_reflns_limit_h_min -25
_diffrn_reflns_limit_k_max 21
_diffrn_reflns_limit_k_min -26
_diffrn_reflns_limit_l_max 27
_diffrn_reflns_limit_l_min -27
_diffrn_reflns_number 42360
_diffrn_reflns_theta_full 26.00
_diffrn_reflns_theta_max 26.00
_diffrn_reflns_theta_min 1.55
_diffrn_standards_number 0
_exptl_absorpt_coefficient_mu 1.729
_exptl_absorpt_correction_T_max 0.6718
_exptl_absorpt_correction_T_min 0.5447
_exptl_absorpt_correction_type multi-scan
_exptl_absorpt_process_details 'sadabs v2008/1(bruker axs, 2008)'
_exptl_crystal_colour red
_exptl_crystal_density_diffrn 1.569
_exptl_crystal_density_method 'not measured'
_exptl_crystal_description PLATE
_exptl_crystal_F_000 4864
_exptl_crystal_size_max 0.40
_exptl_crystal_size_mid 0.40
_exptl_crystal_size_min 0.25
_refine_diff_density_max 2.466
_refine_diff_density_min -1.225
_refine_diff_density_rms 0.131
_refine_ls_extinction_method none
_refine_ls_goodness_of_fit_ref 1.073
_refine_ls_hydrogen_treatment constr
_refine_ls_matrix_type full
_refine_ls_number_parameters 614
_refine_ls_number_reflns 9872
_refine_ls_number_restraints 0
_refine_ls_restrained_S_all 1.073
_refine_ls_R_factor_all 0.0904
_refine_ls_R_factor_gt 0.0578
_refine_ls_shift/su_max 0.001
_refine_ls_shift/su_mean 0.000
_refine_ls_structure_factor_coef Fsqd
_refine_ls_weighting_details 'calc w=1/[\s^2^(Fo^2^)+(0.0772P)^2^+70.7563P] where P=(Fo^2^+2Fc^2^)/3'
_refine_ls_weighting_scheme calc
_refine_ls_wR_factor_gt 0.1527
_refine_ls_wR_factor_ref 0.1706
_reflns_number_gt 6876
_reflns_number_total 9872
_reflns_threshold_expression >2sigma(I)
_cod_data_source_file c4ce01791a2.cif
_cod_data_source_block 2c
_cod_depositor_comments
;
The following automatic conversions were performed:

'_symmetry_cell_setting' value 'Monoclinic' changed to 'monoclinic'
according to
/usr/data/users/saulius/crontab/automatic-downloads/current/RSC/lib/dictionaries/cif_core.dic
dictionary named 'cif_core.dic' version 2.4.2 from 2011-04-26.

Automatic conversion script
Id: cif_fix_values 2827 2014-09-09 07:05:25Z andrius 
;
_cod_original_sg_symbol_H-M C2/c
_cod_database_code 7218661

loop_
_symmetry_equiv_pos_as_xyz
'x, y, z'
'-x, y, -z+1/2'
'x+1/2, y+1/2, z'
'-x+1/2, y+1/2, -z+1/2'
'-x, -y, -z'
'x, -y, z-1/2'
'-x+1/2, -y+1/2, -z'
'x+1/2, -y+1/2, z-1/2'

loop_
_atom_site_label
_atom_site_type_symbol
_atom_site_fract_x
_atom_site_fract_y
_atom_site_fract_z
_atom_site_U_iso_or_equiv
_atom_site_adp_type
_atom_site_occupancy
_atom_site_symmetry_multiplicity
_atom_site_calc_flag
_atom_site_refinement_flags
_atom_site_disorder_assembly
_atom_site_disorder_group
Cu1 Cu 0.11445(3) 0.19060(3) 0.78724(3) 0.01689(17) Uani 1 1 d . . .
Cu2 Cu 0.10387(3) 0.08905(3) 0.73168(3) 0.01835(18) Uani 1 1 d . . .
Cu3 Cu 0.54363(3) 0.02167(3) 0.71713(3) 0.01845(18) Uani 1 1 d . . .
Cu4 Cu 0.44320(3) 0.25245(3) 0.72297(3) 0.01576(17) Uani 1 1 d . . .
N1 N 0.0979(2) 0.2409(2) 1.0176(2) 0.0266(12) Uani 1 1 d . . .
N2 N 0.1013(2) 0.1403(2) 0.85686(18) 0.0171(10) Uani 1 1 d . . .
N3 N 0.0936(2) 0.04716(19) 0.80508(18) 0.0156(9) Uani 1 1 d . . .
N4 N 0.0751(2) -0.1494(2) 0.79263(19) 0.0177(10) Uani 1 1 d . . .
N5 N 0.0570(2) 0.4265(2) 0.70703(19) 0.0184(10) Uani 1 1 d . . .
N6 N 0.0784(2) 0.23001(19) 0.70983(19) 0.0158(9) Uani 1 1 d . . .
N7 N 0.0755(2) 0.1361(2) 0.65924(19) 0.0175(10) Uani 1 1 d . . .
N8 N 0.0866(3) 0.0348(3) 0.5016(2) 0.0424(15) Uani 1 1 d . . .
N9 N 0.2028(2) 0.0767(2) 0.7243(2) 0.0246(11) Uani 1 1 d . . .
N10 N 0.3989(2) 0.0502(2) 0.7107(2) 0.0177(10) Uani 1 1 d . . .
N11 N 0.4792(2) 0.05266(19) 0.65233(19) 0.0177(10) Uani 1 1 d . . .
N12 N 0.5326(2) 0.0885(2) 0.4834(2) 0.0256(11) Uani 1 1 d . . .
N13 N 0.2153(2) 0.2152(2) 0.7991(2) 0.0195(10) Uani 1 1 d . . .
N14 N 0.4158(2) 0.23466(19) 0.79940(19) 0.0148(9) Uani 1 1 d . . .
N15 N 0.5213(2) 0.23098(19) 0.84860(19) 0.0150(9) Uani 1 1 d . . .
N16 N 0.6594(2) 0.2159(2) 1.0076(2) 0.0258(11) Uani 1 1 d . . .
C1 C 0.1206(3) 0.2638(3) 0.9707(3) 0.0308(15) Uani 1 1 d . . .
H1A H 0.1364 0.3045 0.9736 0.037 Uiso 1 1 calc R . .
C2 C 0.1226(3) 0.2320(3) 0.9184(3) 0.0262(13) Uani 1 1 d . . .
H2A H 0.1389 0.2513 0.8873 0.031 Uiso 1 1 calc R . .
C3 C 0.1002(3) 0.1710(2) 0.9120(2) 0.0178(11) Uani 1 1 d . . .
C4 C 0.0747(3) 0.1472(3) 0.9598(2) 0.0288(14) Uani 1 1 d . . .
H4A H 0.0571 0.1072 0.9577 0.035 Uiso 1 1 calc R . .
C5 C 0.0752(3) 0.1827(3) 1.0105(3) 0.0352(16) Uani 1 1 d . . .
H5A H 0.0585 0.1649 1.0421 0.042 Uiso 1 1 calc R . .
C6 C 0.0947(2) 0.0790(2) 0.8551(2) 0.0161(11) Uani 1 1 d . . .
H6A H 0.0908 0.0576 0.8901 0.019 Uiso 1 1 calc R . .
C7 C 0.0919(3) -0.1135(2) 0.7493(2) 0.0188(12) Uani 1 1 d . . .
H7A H 0.0996 -0.1329 0.7145 0.023 Uiso 1 1 calc R . .
C8 C 0.0984(3) -0.0497(2) 0.7530(2) 0.0196(12) Uani 1 1 d . . .
H8A H 0.1102 -0.0275 0.7212 0.024 Uiso 1 1 calc R . .
C9 C 0.0871(2) -0.0177(2) 0.8046(2) 0.0152(11) Uani 1 1 d . . .
C10 C 0.0703(3) -0.0552(2) 0.8498(2) 0.0193(12) Uani 1 1 d . . .
H10A H 0.0636 -0.0373 0.8857 0.023 Uiso 1 1 calc R . .
C11 C 0.0636(3) -0.1190(2) 0.8412(2) 0.0208(12) Uani 1 1 d . . .
H11A H 0.0501 -0.1424 0.8715 0.025 Uiso 1 1 calc R . .
C12 C 0.0925(3) 0.3951(2) 0.7523(2) 0.0197(12) Uani 1 1 d . . .
H12A H 0.1138 0.4181 0.7844 0.024 Uiso 1 1 calc R . .
C13 C 0.0993(3) 0.3314(2) 0.7543(2) 0.0190(12) Uani 1 1 d . . .
H13A H 0.1243 0.3124 0.7871 0.023 Uiso 1 1 calc R . .
C14 C 0.0685(3) 0.2948(2) 0.7067(2) 0.0172(11) Uani 1 1 d . . .
C15 C 0.0300(3) 0.3269(2) 0.6603(2) 0.0194(12) Uani 1 1 d . . .
H15A H 0.0072 0.3050 0.6282 0.023 Uiso 1 1 calc R . .
C16 C 0.0259(3) 0.3916(3) 0.6624(2) 0.0199(12) Uani 1 1 d . . .
H16A H 0.0000 0.4119 0.6310 0.024 Uiso 1 1 calc R . .
C17 C 0.0688(3) 0.1974(2) 0.6599(2) 0.0180(12) Uani 1 1 d . . .
H17A H 0.0569 0.2183 0.6238 0.022 Uiso 1 1 calc R . .
C22 C 0.1023(4) 0.0945(3) 0.5072(3) 0.0387(17) Uani 1 1 d . . .
H22A H 0.1170 0.1132 0.4749 0.046 Uiso 1 1 calc R . .
C21 C 0.0991(3) 0.1317(3) 0.5560(2) 0.0290(14) Uani 1 1 d . . .
H21A H 0.1114 0.1734 0.5563 0.035 Uiso 1 1 calc R . .
C20 C 0.0769(3) 0.1052(3) 0.6054(2) 0.0221(12) Uani 1 1 d . . .
C19 C 0.0609(3) 0.0419(3) 0.6005(2) 0.0250(13) Uani 1 1 d . . .
H19A H 0.0468 0.0215 0.6322 0.030 Uiso 1 1 calc R . .
C18 C 0.0660(3) 0.0100(3) 0.5498(3) 0.0346(16) Uani 1 1 d . . .
H18A H 0.0543 -0.0319 0.5481 0.042 Uiso 1 1 calc R . .
C34 C 0.2585(3) 0.1935(2) 0.8441(2) 0.0200(12) Uani 1 1 d . . .
H34A H 0.2427 0.1735 0.8751 0.024 Uiso 1 1 calc R . .
C35 C 0.3248(3) 0.1984(2) 0.8486(2) 0.0194(12) Uani 1 1 d . . .
H35A H 0.3520 0.1823 0.8816 0.023 Uiso 1 1 calc R . .
C36 C 0.3502(3) 0.2282(2) 0.8022(2) 0.0166(11) Uani 1 1 d . . .
C37 C 0.3049(3) 0.2520(3) 0.7558(2) 0.0207(12) Uani 1 1 d . . .
H37A H 0.3189 0.2733 0.7245 0.025 Uiso 1 1 calc R . .
C38 C 0.2400(3) 0.2444(3) 0.7555(2) 0.0222(13) Uani 1 1 d . . .
H38A H 0.2115 0.2605 0.7233 0.027 Uiso 1 1 calc R . .
C39 C 0.4582(2) 0.2275(2) 0.8486(2) 0.0139(11) Uani 1 1 d . . .
H39A H 0.4436 0.2199 0.8845 0.017 Uiso 1 1 calc R . .
C44 C 0.6748(3) 0.2276(3) 0.9535(3) 0.0311(15) Uani 1 1 d . . .
H44A H 0.7180 0.2329 0.9506 0.037 Uiso 1 1 calc R . .
C43 C 0.6297(3) 0.2322(3) 0.9020(3) 0.0261(13) Uani 1 1 d . . .
H43A H 0.6434 0.2401 0.8658 0.031 Uiso 1 1 calc R . .
C42 C 0.5643(3) 0.2252(2) 0.9033(2) 0.0166(11) Uani 1 1 d . . .
C41 C 0.5487(3) 0.2130(2) 0.9592(2) 0.0205(12) Uani 1 1 d . . .
H41A H 0.5058 0.2078 0.9638 0.025 Uiso 1 1 calc R . .
C40 C 0.5967(3) 0.2088(2) 1.0078(2) 0.0202(12) Uani 1 1 d . . .
H40A H 0.5842 0.2001 1.0444 0.024 Uiso 1 1 calc R . .
C27 C 0.2437(3) 0.0421(3) 0.7629(2) 0.0236(13) Uani 1 1 d . . .
H27A H 0.2273 0.0224 0.7937 0.028 Uiso 1 1 calc R . .
C26 C 0.3073(3) 0.0339(3) 0.7599(2) 0.0216(12) Uani 1 1 d . . .
H26A H 0.3330 0.0099 0.7887 0.026 Uiso 1 1 calc R . .
C25 C 0.3341(3) 0.0615(2) 0.7139(2) 0.0188(12) Uani 1 1 d . . .
C24 C 0.2929(3) 0.1001(3) 0.6757(3) 0.0301(14) Uani 1 1 d . . .
H24A H 0.3085 0.1221 0.6457 0.036 Uiso 1 1 calc R . .
C23 C 0.2292(3) 0.1058(3) 0.6823(3) 0.0298(14) Uani 1 1 d . . .
H23A H 0.2028 0.1315 0.6556 0.036 Uiso 1 1 calc R . .
C28 C 0.4189(3) 0.0622(2) 0.6596(2) 0.0184(12) Uani 1 1 d . . .
H28A H 0.3897 0.0778 0.6277 0.022 Uiso 1 1 calc R . .
C29 C 0.5740(3) 0.0904(2) 0.5351(3) 0.0255(13) Uani 1 1 d . . .
H29A H 0.6168 0.1006 0.5336 0.031 Uiso 1 1 calc R . .
C30 C 0.5577(3) 0.0785(2) 0.5900(2) 0.0197(12) Uani 1 1 d . . .
H30A H 0.5890 0.0805 0.6242 0.024 Uiso 1 1 calc R . .
C31 C 0.4945(3) 0.0634(2) 0.5950(2) 0.0174(12) Uani 1 1 d . . .
C32 C 0.4517(3) 0.0587(2) 0.5417(2) 0.0218(12) Uani 1 1 d . . .
H32A H 0.4092 0.0465 0.5418 0.026 Uiso 1 1 calc R . .
C33 C 0.4725(2) 0.07224(18) 0.48798(17) 0.0250(13) Uani 1 1 d . . .
H33A H 0.4425 0.0698 0.4530 0.030 Uiso 1 1 calc R . .
O1 O 0.3262(2) -0.04882(18) 0.88264(17) 0.1125(17) Uiso 1 1 d R . .
C45 C 0.2966(2) -0.10578(18) 0.86074(17) 0.1125(17) Uiso 1 1 d R . .
H45A H 0.3280 -0.1394 0.8664 0.135 Uiso 1 1 calc R . .
H45B H 0.2800 -0.1022 0.8183 0.135 Uiso 1 1 calc R . .
C46 C 0.2456(2) -0.11851(18) 0.89292(17) 0.1125(17) Uiso 1 1 d R . .
H46A H 0.2529 -0.1581 0.9137 0.135 Uiso 1 1 calc R . .
H46B H 0.2049 -0.1209 0.8656 0.135 Uiso 1 1 calc R . .
C47 C 0.2435(2) -0.06942(18) 0.93471(17) 0.1125(17) Uiso 1 1 d R . .
H47A H 0.2019 -0.0487 0.9270 0.135 Uiso 1 1 calc R . .
H47B H 0.2499 -0.0860 0.9751 0.135 Uiso 1 1 calc R . .
C48 C 0.2934(2) -0.02635(18) 0.92836(17) 0.1125(17) Uiso 1 1 d R . .
H48A H 0.3231 -0.0227 0.9657 0.135 Uiso 1 1 calc R . .
H48B H 0.2751 0.0146 0.9177 0.135 Uiso 1 1 calc R . .
O2 O 0.1890(4) 0.4305(4) 0.9146(4) 0.115(2) Uiso 1 1 d . . .
C49 C 0.1945(14) 0.3701(13) 0.8835(12) 0.115(2) Uiso 0.50 1 d P A 1
C50 C 0.2534(15) 0.3642(14) 0.8704(13) 0.115(2) Uiso 0.50 1 d P A 1
C51 C 0.2927(15) 0.4300(14) 0.8841(13) 0.115(2) Uiso 0.50 1 d P A 1
C52 C 0.2621(14) 0.4567(13) 0.9354(12) 0.115(2) Uiso 0.50 1 d P A 1
C49' C 0.2114(13) 0.4001(13) 0.9664(12) 0.115(2) Uiso 0.50 1 d P A 2
H49C H 0.2079 0.4267 1.0004 0.138 Uiso 0.50 1 calc PR A 2
H49D H 0.1862 0.3626 0.9695 0.138 Uiso 0.50 1 calc PR A 2
C50' C 0.2673(13) 0.3865(13) 0.9663(12) 0.115(2) Uiso 0.50 1 d P A 2
H50C H 0.2747 0.3452 0.9838 0.138 Uiso 0.50 1 calc PR A 2
H50D H 0.2940 0.4155 0.9924 0.138 Uiso 0.50 1 calc PR A 2
C51' C 0.2908(14) 0.3862(15) 0.9058(12) 0.115(2) Uiso 0.50 1 d P A 2
H51C H 0.3321 0.4073 0.9087 0.138 Uiso 0.50 1 calc PR A 2
H51D H 0.2952 0.3439 0.8919 0.138 Uiso 0.50 1 calc PR A 2
C52' C 0.2452(15) 0.4170(15) 0.8691(12) 0.115(2) Uiso 0.50 1 d P A 2
H52C H 0.2275 0.3917 0.8348 0.138 Uiso 0.50 1 calc PR A 2
H52D H 0.2616 0.4558 0.8554 0.138 Uiso 0.50 1 calc PR A 2

loop_
_atom_site_aniso_label
_atom_site_aniso_U_11
_atom_site_aniso_U_22
_atom_site_aniso_U_33
_atom_site_aniso_U_23
_atom_site_aniso_U_13
_atom_site_aniso_U_12
Cu1 0.0209(4) 0.0143(3) 0.0159(3) 0.0006(3) 0.0045(3) -0.0011(3)
Cu2 0.0266(4) 0.0143(3) 0.0150(3) 0.0011(3) 0.0060(3) 0.0008(3)
Cu3 0.0178(4) 0.0214(4) 0.0168(4) 0.0017(3) 0.0046(3) 0.0024(3)
Cu4 0.0139(3) 0.0204(4) 0.0137(3) 0.0002(3) 0.0042(3) 0.0006(3)
N1 0.031(3) 0.028(3) 0.023(3) -0.008(2) 0.011(2) -0.006(2)
N2 0.019(2) 0.019(2) 0.014(2) -0.0024(19) 0.0042(19) -0.0023(19)
N3 0.021(2) 0.012(2) 0.015(2) 0.0014(18) 0.0070(19) -0.0001(18)
N4 0.022(3) 0.015(2) 0.015(2) -0.0013(18) 0.0028(19) -0.0014(19)
N5 0.021(3) 0.018(2) 0.016(2) 0.0007(19) 0.004(2) 0.0041(19)
N6 0.013(2) 0.014(2) 0.020(2) 0.0008(19) 0.0033(19) 0.0002(18)
N7 0.022(3) 0.015(2) 0.016(2) -0.0006(18) 0.0043(19) 0.0016(19)
N8 0.074(4) 0.030(3) 0.025(3) -0.003(2) 0.016(3) 0.003(3)
N9 0.021(3) 0.027(3) 0.028(3) 0.008(2) 0.008(2) 0.004(2)
N10 0.017(2) 0.013(2) 0.023(2) -0.0005(19) 0.004(2) 0.0013(18)
N11 0.022(3) 0.012(2) 0.020(2) 0.0009(18) 0.005(2) -0.0025(19)
N12 0.034(3) 0.022(3) 0.022(3) -0.002(2) 0.009(2) -0.001(2)
N13 0.012(2) 0.027(3) 0.019(2) 0.004(2) 0.001(2) -0.001(2)
N14 0.016(2) 0.013(2) 0.016(2) 0.0002(18) 0.0051(19) -0.0003(18)
N15 0.014(2) 0.015(2) 0.016(2) -0.0009(18) 0.0024(19) -0.0002(18)
N16 0.025(3) 0.029(3) 0.023(3) 0.003(2) 0.004(2) 0.002(2)
C1 0.043(4) 0.017(3) 0.035(4) -0.010(3) 0.015(3) -0.006(3)
C2 0.038(4) 0.017(3) 0.026(3) 0.000(2) 0.014(3) -0.002(3)
C3 0.016(3) 0.018(3) 0.019(3) 0.001(2) 0.002(2) 0.002(2)
C4 0.046(4) 0.020(3) 0.022(3) -0.005(2) 0.014(3) -0.009(3)
C5 0.054(4) 0.029(4) 0.027(3) -0.003(3) 0.019(3) -0.008(3)
C6 0.013(3) 0.017(3) 0.018(3) 0.002(2) 0.002(2) 0.000(2)
C7 0.024(3) 0.020(3) 0.013(3) 0.000(2) 0.007(2) 0.003(2)
C8 0.029(3) 0.016(3) 0.016(3) 0.002(2) 0.009(2) -0.003(2)
C9 0.014(3) 0.017(3) 0.014(3) 0.001(2) 0.003(2) -0.001(2)
C10 0.023(3) 0.019(3) 0.016(3) -0.002(2) 0.005(2) 0.001(2)
C11 0.028(3) 0.016(3) 0.020(3) 0.001(2) 0.008(2) -0.002(2)
C12 0.022(3) 0.018(3) 0.018(3) -0.003(2) 0.000(2) 0.003(2)
C13 0.023(3) 0.017(3) 0.016(3) 0.007(2) 0.004(2) 0.004(2)
C14 0.015(3) 0.019(3) 0.018(3) 0.002(2) 0.008(2) 0.002(2)
C15 0.021(3) 0.020(3) 0.018(3) -0.003(2) 0.006(2) 0.000(2)
C16 0.024(3) 0.022(3) 0.015(3) 0.005(2) 0.005(2) 0.008(2)
C17 0.019(3) 0.020(3) 0.015(3) 0.004(2) 0.005(2) 0.001(2)
C22 0.067(5) 0.035(4) 0.016(3) 0.005(3) 0.014(3) 0.003(3)
C21 0.042(4) 0.026(3) 0.019(3) 0.002(3) 0.005(3) 0.001(3)
C20 0.027(3) 0.022(3) 0.017(3) 0.004(2) 0.002(2) 0.007(2)
C19 0.035(4) 0.020(3) 0.019(3) 0.002(2) 0.005(3) 0.000(3)
C18 0.055(5) 0.025(3) 0.022(3) -0.001(3) 0.002(3) -0.001(3)
C34 0.016(3) 0.022(3) 0.023(3) 0.006(2) 0.006(2) -0.003(2)
C35 0.018(3) 0.020(3) 0.019(3) 0.005(2) -0.001(2) 0.001(2)
C36 0.022(3) 0.011(3) 0.017(3) -0.003(2) 0.004(2) 0.000(2)
C37 0.020(3) 0.028(3) 0.014(3) 0.003(2) 0.003(2) 0.000(2)
C38 0.018(3) 0.033(3) 0.015(3) 0.007(2) 0.001(2) -0.001(2)
C39 0.014(3) 0.013(3) 0.015(3) 0.001(2) 0.002(2) 0.002(2)
C44 0.018(3) 0.050(4) 0.025(3) 0.007(3) 0.003(3) -0.002(3)
C43 0.021(3) 0.037(3) 0.020(3) 0.007(3) 0.003(3) 0.001(3)
C42 0.023(3) 0.012(3) 0.015(3) -0.003(2) 0.005(2) -0.002(2)
C41 0.019(3) 0.020(3) 0.024(3) -0.001(2) 0.008(3) -0.002(2)
C40 0.029(3) 0.015(3) 0.016(3) 0.000(2) 0.005(3) -0.002(2)
C27 0.025(3) 0.030(3) 0.016(3) 0.004(2) 0.006(2) 0.001(3)
C26 0.021(3) 0.024(3) 0.019(3) 0.005(2) 0.003(2) 0.004(2)
C25 0.021(3) 0.015(3) 0.021(3) 0.000(2) 0.006(2) 0.002(2)
C24 0.026(3) 0.032(3) 0.035(4) 0.012(3) 0.011(3) 0.006(3)
C23 0.029(3) 0.028(3) 0.033(4) 0.016(3) 0.009(3) 0.011(3)
C28 0.022(3) 0.014(3) 0.019(3) -0.002(2) 0.001(2) -0.001(2)
C29 0.031(3) 0.018(3) 0.030(3) -0.003(2) 0.010(3) -0.007(2)
C30 0.021(3) 0.015(3) 0.022(3) 0.001(2) 0.002(2) 0.001(2)
C31 0.024(3) 0.011(3) 0.018(3) 0.002(2) 0.005(2) 0.002(2)
C32 0.025(3) 0.015(3) 0.026(3) -0.001(2) 0.004(3) -0.001(2)
C33 0.031(4) 0.019(3) 0.024(3) -0.002(2) 0.003(3) 0.003(3)

loop_
_atom_type_symbol
_atom_type_description
_atom_type_scat_dispersion_real
_atom_type_scat_dispersion_imag
_atom_type_scat_source
C C 0.0033 0.0016 'International Tables Vol C Tables 4.2.6.8 and 6.1.1.4'
H H 0.0000 0.0000 'International Tables Vol C Tables 4.2.6.8 and 6.1.1.4'
N N 0.0061 0.0033 'International Tables Vol C Tables 4.2.6.8 and 6.1.1.4'
O O 0.0106 0.0060 'International Tables Vol C Tables 4.2.6.8 and 6.1.1.4'
Cu Cu 0.3201 1.2651 'International Tables Vol C Tables 4.2.6.8 and 6.1.1.4'

loop_
_geom_angle_atom_site_label_1
_geom_angle_atom_site_label_2
_geom_angle_atom_site_label_3
_geom_angle
_geom_angle_site_symmetry_1
_geom_angle_site_symmetry_3
N2 Cu1 N6 149.29(18) . .
N2 Cu1 N13 107.40(17) . .
N6 Cu1 N13 103.31(17) . .
N2 Cu1 Cu2 85.17(13) . .
N6 Cu1 Cu2 86.28(13) . .
N13 Cu1 Cu2 106.15(13) . .
N3 Cu2 N7 155.42(19) . .
N3 Cu2 N9 104.97(18) . .
N7 Cu2 N9 99.61(18) . .
N3 Cu2 Cu1 89.04(13) . .
N7 Cu2 Cu1 87.94(13) . .
N9 Cu2 Cu1 98.05(13) . .
N11 Cu3 N10 141.25(18) . 2_656
N11 Cu3 N5 110.01(18) . 3_545
N10 Cu3 N5 108.73(18) 2_656 3_545
N11 Cu3 Cu3 87.88(13) . 2_656
N10 Cu3 Cu3 85.19(13) 2_656 2_656
N5 Cu3 Cu3 100.85(12) 3_545 2_656
N15 Cu4 N14 154.51(17) 2_656 .
N15 Cu4 N4 100.12(17) 2_656 4_556
N14 Cu4 N4 105.37(17) . 4_556
N15 Cu4 Cu4 86.69(13) 2_656 2_656
N14 Cu4 Cu4 87.87(13) . 2_656
N4 Cu4 Cu4 102.16(12) 4_556 2_656
C1 N1 C5 114.6(5) . .
C6 N2 C3 118.1(4) . .
C6 N2 Cu1 123.2(3) . .
C3 N2 Cu1 118.7(3) . .
C6 N3 C9 120.5(4) . .
C6 N3 Cu2 120.8(3) . .
C9 N3 Cu2 118.7(3) . .
C11 N4 C7 115.5(4) . .
C11 N4 Cu4 123.9(4) . 4_546
C7 N4 Cu4 120.1(3) . 4_546
C16 N5 C12 116.0(5) . .
C16 N5 Cu3 125.0(4) . 3_455
C12 N5 Cu3 118.4(4) . 3_455
C17 N6 C14 118.8(4) . .
C17 N6 Cu1 121.1(4) . .
C14 N6 Cu1 119.9(3) . .
C17 N7 C20 120.0(4) . .
C17 N7 Cu2 121.7(4) . .
C20 N7 Cu2 116.6(3) . .
C22 N8 C18 114.3(5) . .
C23 N9 C27 115.2(5) . .
C23 N9 Cu2 121.6(4) . .
C27 N9 Cu2 123.1(4) . .
C28 N10 C25 117.9(5) . .
C28 N10 Cu3 123.3(4) . 2_656
C25 N10 Cu3 118.8(3) . 2_656
C28 N11 C31 117.4(5) . .
C28 N11 Cu3 121.5(4) . .
C31 N11 Cu3 121.1(4) . .
C33 N12 C29 115.2(5) . .
C34 N13 C38 115.4(5) . .
C34 N13 Cu1 122.7(3) . .
C38 N13 Cu1 120.8(4) . .
C39 N14 C36 119.0(4) . .
C39 N14 Cu4 121.1(3) . .
C36 N14 Cu4 119.9(3) . .
C39 N15 C42 119.2(4) . .
C39 N15 Cu4 122.2(4) . 2_656
C42 N15 Cu4 118.3(3) . 2_656
C40 N16 C44 114.4(5) . .
N1 C1 C2 125.0(5) . .
N1 C1 H1A 117.5 . .
C2 C1 H1A 117.5 . .
C1 C2 C3 119.8(5) . .
C1 C2 H2A 120.1 . .
C3 C2 H2A 120.1 . .
C4 C3 C2 115.8(5) . .
C4 C3 N2 125.8(5) . .
C2 C3 N2 118.2(5) . .
C5 C4 C3 119.9(5) . .
C5 C4 H4A 120.1 . .
C3 C4 H4A 120.1 . .
N1 C5 C4 124.8(6) . .
N1 C5 H5A 117.6 . .
C4 C5 H5A 117.6 . .
N3 C6 N2 121.7(5) . .
N3 C6 H6A 119.2 . .
N2 C6 H6A 119.2 . .
N4 C7 C8 124.2(5) . .
N4 C7 H7A 117.9 . .
C8 C7 H7A 117.9 . .
C7 C8 C9 120.3(5) . .
C7 C8 H8A 119.9 . .
C9 C8 H8A 119.9 . .
C10 C9 N3 127.1(5) . .
C10 C9 C8 115.5(5) . .
N3 C9 C8 117.4(4) . .
C11 C10 C9 119.8(5) . .
C11 C10 H10A 120.1 . .
C9 C10 H10A 120.1 . .
N4 C11 C10 124.6(5) . .
N4 C11 H11A 117.7 . .
C10 C11 H11A 117.7 . .
N5 C12 C13 124.3(5) . .
N5 C12 H12A 117.8 . .
C13 C12 H12A 117.8 . .
C12 C13 C14 119.8(5) . .
C12 C13 H13A 120.1 . .
C14 C13 H13A 120.1 . .
C15 C14 C13 116.2(5) . .
C15 C14 N6 125.9(5) . .
C13 C14 N6 117.9(5) . .
C16 C15 C14 119.8(5) . .
C16 C15 H15A 120.1 . .
C14 C15 H15A 120.1 . .
N5 C16 C15 123.8(5) . .
N5 C16 H16A 118.1 . .
C15 C16 H16A 118.1 . .
N6 C17 N7 122.4(5) . .
N6 C17 H17A 118.8 . .
N7 C17 H17A 118.8 . .
N8 C22 C21 126.4(6) . .
N8 C22 H22A 116.8 . .
C21 C22 H22A 116.8 . .
C22 C21 C20 118.5(6) . .
C22 C21 H21A 120.8 . .
C20 C21 H21A 120.8 . .
N7 C20 C19 119.3(5) . .
N7 C20 C21 124.5(5) . .
C19 C20 C21 115.9(5) . .
C18 C19 C20 120.3(6) . .
C18 C19 H19A 119.9 . .
C20 C19 H19A 119.9 . .
N8 C18 C19 124.7(6) . .
N8 C18 H18A 117.7 . .
C19 C18 H18A 117.7 . .
N13 C34 C35 125.4(5) . .
N13 C34 H34A 117.3 . .
C35 C34 H34A 117.3 . .
C34 C35 C36 118.7(5) . .
C34 C35 H35A 120.6 . .
C36 C35 H35A 120.6 . .
C37 C36 N14 119.0(5) . .
C37 C36 C35 115.7(5) . .
N14 C36 C35 125.3(5) . .
C38 C37 C36 121.0(5) . .
C38 C37 H37A 119.5 . .
C36 C37 H37A 119.5 . .
N13 C38 C37 123.7(5) . .
N13 C38 H38A 118.1 . .
C37 C38 H38A 118.1 . .
N14 C39 N15 122.0(5) . .
N14 C39 H39A 119.0 . .
N15 C39 H39A 119.0 . .
N16 C44 C43 123.4(5) . .
N16 C44 H44A 118.3 . .
C43 C44 H44A 118.3 . .
C44 C43 C42 121.3(5) . .
C44 C43 H43A 119.3 . .
C42 C43 H43A 119.3 . .
C41 C42 C43 115.0(5) . .
C41 C42 N15 127.3(5) . .
C43 C42 N15 117.7(5) . .
C40 C41 C42 119.6(5) . .
C40 C41 H41A 120.2 . .
C42 C41 H41A 120.2 . .
N16 C40 C41 126.2(5) . .
N16 C40 H40A 116.9 . .
C41 C40 H40A 116.9 . .
N9 C27 C26 124.6(5) . .
N9 C27 H27A 117.7 . .
C26 C27 H27A 117.7 . .
C27 C26 C25 120.1(5) . .
C27 C26 H26A 119.9 . .
C25 C26 H26A 119.9 . .
C24 C25 C26 115.6(5) . .
C24 C25 N10 125.6(5) . .
C26 C25 N10 118.9(5) . .
C23 C24 C25 120.1(5) . .
C23 C24 H24A 120.0 . .
C25 C24 H24A 120.0 . .
N9 C23 C24 124.2(6) . .
N9 C23 H23A 117.9 . .
C24 C23 H23A 117.9 . .
N11 C28 N10 122.1(5) . .
N11 C28 H28A 119.0 . .
N10 C28 H28A 119.0 . .
N12 C29 C30 124.5(6) . .
N12 C29 H29A 117.8 . .
C30 C29 H29A 117.8 . .
C29 C30 C31 120.2(5) . .
C29 C30 H30A 119.9 . .
C31 C30 H30A 119.9 . .
C32 C31 C30 116.0(5) . .
C32 C31 N11 125.3(5) . .
C30 C31 N11 118.7(5) . .
C31 C32 C33 119.7(5) . .
C31 C32 H32A 120.2 . .
C33 C32 H32A 120.2 . .
N12 C33 C32 124.3(4) . .
N12 C33 H33A 117.9 . .
C32 C33 H33A 117.9 . .
C48 O1 C45 108.0 . .
O1 C45 C46 108.0 . .
O1 C45 H45A 110.1 . .
C46 C45 H45A 110.1 . .
O1 C45 H45B 110.1 . .
C46 C45 H45B 110.1 . .
H45A C45 H45B 108.4 . .
C45 C46 C47 108.0 . .
C45 C46 H46A 110.1 . .
C47 C46 H46A 110.1 . .
C45 C46 H46B 110.1 . .
C47 C46 H46B 110.1 . .
H46A C46 H46B 108.4 . .
C48 C47 C46 108.0 . .
C48 C47 H47A 110.1 . .
C46 C47 H47A 110.1 . .
C48 C47 H47B 110.1 . .
C46 C47 H47B 110.1 . .
H47A C47 H47B 108.4 . .
C47 C48 O1 108.0 . .
C47 C48 H48A 110.1 . .
O1 C48 H48A 110.1 . .
C47 C48 H48B 110.1 . .
O1 C48 H48B 110.1 . .
H48A C48 H48B 108.4 . .
C49' O2 C49 87.2(16) . .
C49' O2 C52 74.9(16) . .
C49 O2 C52 107.0(16) . .
C49' O2 C52' 105.4(16) . .
C49 O2 C52' 56.8(15) . .
C52 O2 C52' 61.5(14) . .
C50 C49 O2 110(2) . .
C49 C50 C51 110(3) . .
C52 C51 C50 102(2) . .
C51 C52 O2 98.5(19) . .
C50' C49' O2 108(3) . .
C50' C49' H49C 110.1 . .
O2 C49' H49C 110.1 . .
C50' C49' H49D 110.1 . .
O2 C49' H49D 110.1 . .
H49C C49' H49D 108.4 . .
C49' C50' C51' 117(3) . .
C49' C50' H50C 108.0 . .
C51' C50' H50C 108.0 . .
C49' C50' H50D 108.0 . .
C51' C50' H50D 108.0 . .
H50C C50' H50D 107.2 . .
C52' C51' C50' 105(2) . .
C52' C51' H51C 110.8 . .
C50' C51' H51C 110.8 . .
C52' C51' H51D 110.8 . .
C50' C51' H51D 110.8 . .
H51C C51' H51D 108.9 . .
C51' C52' O2 102(2) . .
C51' C52' H52C 111.4 . .
O2 C52' H52C 111.4 . .
C51' C52' H52D 111.4 . .
O2 C52' H52D 111.4 . .
H52C C52' H52D 109.3 . .

loop_
_geom_bond_atom_site_label_1
_geom_bond_atom_site_label_2
_geom_bond_distance
_geom_bond_site_symmetry_2
Cu1 N2 1.967(4) .
Cu1 N6 1.981(4) .
Cu1 N13 2.157(4) .
Cu1 Cu2 2.5035(9) .
Cu2 N3 1.933(4) .
Cu2 N7 1.935(4) .
Cu2 N9 2.129(5) .
Cu3 N11 1.943(4) .
Cu3 N10 1.964(4) 2_656
Cu3 N5 2.075(4) 3_545
Cu3 Cu3 2.5463(12) 2_656
Cu4 N15 1.949(4) 2_656
Cu4 N14 1.951(4) .
Cu4 N4 2.155(4) 4_556
Cu4 Cu4 2.4968(13) 2_656
N1 C1 1.327(7) .
N1 C5 1.334(7) .
N2 C6 1.321(7) .
N2 C3 1.416(7) .
N3 C6 1.320(6) .
N3 C9 1.396(6) .
N4 C11 1.335(7) .
N4 C7 1.340(6) .
N4 Cu4 2.155(4) 4_546
N5 C16 1.338(7) .
N5 C12 1.345(7) .
N5 Cu3 2.075(4) 3_455
N6 C17 1.317(7) .
N6 C14 1.403(7) .
N7 C17 1.319(7) .
N7 C20 1.393(7) .
N8 C22 1.320(8) .
N8 C18 1.350(8) .
N9 C23 1.333(7) .
N9 C27 1.341(7) .
N10 C28 1.322(7) .
N10 C25 1.397(7) .
N10 Cu3 1.964(4) 2_656
N11 C28 1.319(7) .
N11 C31 1.408(6) .
N12 C33 1.331(6) .
N12 C29 1.341(8) .
N13 C34 1.331(7) .
N13 C38 1.344(7) .
N14 C39 1.317(6) .
N14 C36 1.397(7) .
N15 C39 1.328(6) .
N15 C42 1.413(7) .
N15 Cu4 1.949(4) 2_656
N16 C40 1.326(7) .
N16 C44 1.342(7) .
C1 C2 1.375(8) .
C1 H1A 0.9300 .
C2 C3 1.387(8) .
C2 H2A 0.9300 .
C3 C4 1.383(7) .
C4 C5 1.377(8) .
C4 H4A 0.9300 .
C5 H5A 0.9300 .
C6 H6A 0.9300 .
C7 C8 1.374(7) .
C7 H7A 0.9300 .
C8 C9 1.408(7) .
C8 H8A 0.9300 .
C9 C10 1.392(7) .
C10 C11 1.385(7) .
C10 H10A 0.9300 .
C11 H11A 0.9300 .
C12 C13 1.371(7) .
C12 H12A 0.9300 .
C13 C14 1.401(8) .
C13 H13A 0.9300 .
C14 C15 1.396(8) .
C15 C16 1.389(7) .
C15 H15A 0.9300 .
C16 H16A 0.9300 .
C17 H17A 0.9300 .
C22 C21 1.375(8) .
C22 H22A 0.9300 .
C21 C20 1.401(8) .
C21 H21A 0.9300 .
C20 C19 1.396(8) .
C19 C18 1.356(8) .
C19 H19A 0.9300 .
C18 H18A 0.9300 .
C34 C35 1.384(7) .
C34 H34A 0.9300 .
C35 C36 1.408(7) .
C35 H35A 0.9300 .
C36 C37 1.393(7) .
C37 C38 1.373(8) .
C37 H37A 0.9300 .
C38 H38A 0.9300 .
C39 H39A 0.9300 .
C44 C43 1.379(8) .
C44 H44A 0.9300 .
C43 C42 1.387(8) .
C43 H43A 0.9300 .
C42 C41 1.385(7) .
C41 C40 1.368(8) .
C41 H41A 0.9300 .
C40 H40A 0.9300 .
C27 C26 1.361(8) .
C27 H27A 0.9300 .
C26 C25 1.395(7) .
C26 H26A 0.9300 .
C25 C24 1.391(8) .
C24 C23 1.377(8) .
C24 H24A 0.9300 .
C23 H23A 0.9300 .
C28 H28A 0.9300 .
C29 C30 1.369(8) .
C29 H29A 0.9300 .
C30 C31 1.388(7) .
C30 H30A 0.9300 .
C31 C32 1.387(8) .
C32 C33 1.390(7) .
C32 H32A 0.9300 .
C33 H33A 0.9300 .
O1 C48 1.4200 .
O1 C45 1.4200 .
C45 C46 1.4200 .
C45 H45A 0.9700 .
C45 H45B 0.9700 .
C46 C47 1.4200 .
C46 H46A 0.9700 .
C46 H46B 0.9700 .
C47 C48 1.4200 .
C47 H47A 0.9700 .
C47 H47B 0.9700 .
C48 H48A 0.9700 .
C48 H48B 0.9700 .
O2 C49' 1.36(2) .
O2 C49 1.49(3) .
O2 C52 1.63(3) .
O2 C52' 1.72(3) .
C49 C50 1.33(4) .
C50 C51 1.64(4) .
C51 C52 1.53(4) .
C49' C50' 1.21(3) .
C49' H49C 0.9700 .
C49' H49D 0.9700 .
C50' C51' 1.53(3) .
C50' H50C 0.9700 .
C50' H50D 0.9700 .
C51' C52' 1.33(3) .
C51' H51C 0.9700 .
C51' H51D 0.9700 .
C52' H52C 0.9700 .
C52' H52D 0.9700 .
